data_4347073
loop_
_publ_author_name
'Maity, Ayan'
'Le, Linh Q.'
'Zhu, Zhuan'
'Bao, Jiming'
'Teets, Thomas S.'

_publ_section_title
;
 Steric and Electronic Influence of Aryl Isocyanides on the Properties of
 Iridium(III) Cyclometalates.
;
_journal_issue 5
_journal_name_full 'Inorganic chemistry'
_journal_page_first 2299
_journal_page_last 2308
_journal_paper_doi 10.1021/acs.inorgchem.5b02691
_journal_volume 55
_journal_year 2016
_chemical_formula_sum 'C54 H52 Cl6 F6 Ir N4 P S2'
_chemical_formula_weight 1370.98
_space_group_crystal_system monoclinic
_space_group_IT_number 7
_space_group_name_Hall 'P -2yc'
_space_group_name_H-M_alt 'P 1 c 1'
_atom_sites_solution_hydrogens geom
_audit_creation_method SHELXL-2014/7
_cell_angle_alpha 90
_cell_angle_beta 117.880(2)
_cell_angle_gamma 90
_cell_formula_units_Z 2
_cell_length_a 13.131(2)
_cell_length_b 18.910(3)
_cell_length_c 12.882(2)
_cell_measurement_reflns_used 5442
_cell_measurement_temperature 123(2)
_cell_measurement_theta_max 27.80
_cell_measurement_theta_min 2.78
_cell_volume 2827.4(8)
_computing_cell_refinement 'Bruker SAINT'
_computing_data_collection 'Bruker APEX2'
_computing_data_reduction 'Bruker SAINT'
_computing_molecular_graphics 'Bruker SHELXTL'
_computing_publication_material 'Bruker SHELXTL'
_computing_structure_refinement 'SHELXL-2014/7 (Sheldrick, 2014)'
_computing_structure_solution 'SHELXS-97 (Sheldrick 2008)'
_diffrn_ambient_temperature 123(2)
_diffrn_measured_fraction_theta_full 0.993
_diffrn_measured_fraction_theta_max 0.903
_diffrn_measurement_device_type 'Bruker APEX-II CCD'
_diffrn_measurement_method '\f and \w scans'
_diffrn_radiation_type MoK\a
_diffrn_radiation_wavelength 0.71073
_diffrn_reflns_av_R_equivalents 0.0401
_diffrn_reflns_av_unetI/netI 0.0827
_diffrn_reflns_Laue_measured_fraction_full 0.993
_diffrn_reflns_Laue_measured_fraction_max 0.903
_diffrn_reflns_limit_h_max 18
_diffrn_reflns_limit_h_min -16
_diffrn_reflns_limit_k_max 25
_diffrn_reflns_limit_k_min -24
_diffrn_reflns_limit_l_max 16
_diffrn_reflns_limit_l_min -16
_diffrn_reflns_number 16315
_diffrn_reflns_point_group_measured_fraction_full 0.686
_diffrn_reflns_point_group_measured_fraction_max 0.595
_diffrn_reflns_theta_full 25.242
_diffrn_reflns_theta_max 29.451
_diffrn_reflns_theta_min 1.754
_exptl_absorpt_coefficient_mu 2.807
_exptl_absorpt_correction_T_max 0.7459
_exptl_absorpt_correction_T_min 0.5514
_exptl_absorpt_correction_type multi-scan
_exptl_absorpt_process_details sadabs
_exptl_crystal_colour colourless
_exptl_crystal_density_diffrn 1.610
_exptl_crystal_description NEEDLE
_exptl_crystal_F_000 1368
_exptl_crystal_size_max 0.300
_exptl_crystal_size_mid 0.100
_exptl_crystal_size_min 0.020
_refine_diff_density_max 1.673
_refine_diff_density_min -1.706
_refine_diff_density_rms 0.118
_refine_ls_abs_structure_details
; 
 Classical Flack method preferred over Parsons because s.u. lower. 
;
_refine_ls_abs_structure_Flack 0.000(5)
_refine_ls_extinction_method none
_refine_ls_goodness_of_fit_ref 0.914
_refine_ls_hydrogen_treatment constr
_refine_ls_matrix_type full
_refine_ls_number_parameters 675
_refine_ls_number_reflns 9344
_refine_ls_number_restraints 2
_refine_ls_restrained_S_all 0.914
_refine_ls_R_factor_all 0.0451
_refine_ls_R_factor_gt 0.0344
_refine_ls_shift/su_max 0.001
_refine_ls_shift/su_mean 0.000
_refine_ls_structure_factor_coef Fsqd
_refine_ls_weighting_details 'w=1/[\s^2^(Fo^2^)] where P=(Fo^2^+2Fc^2^)/3'
_refine_ls_weighting_scheme calc
_refine_ls_wR_factor_gt 0.0648
_refine_ls_wR_factor_ref 0.0680
_reflns_Friedel_coverage 0.316
_reflns_Friedel_fraction_full 0.377
_reflns_Friedel_fraction_max 0.287
_reflns_number_gt 8063
_reflns_number_total 9344
_reflns_threshold_expression 'I > 2\s(I)'
_cod_data_source_file ic5b02691_si_002.cif
_cod_data_source_block 3b
_cod_original_cell_volume 2827.3(9)
_cod_original_sg_symbol_H-M 'P c'
_cod_database_code 4347073
_shelx_shelxl_version_number 2014/7
_shelx_space_group_comment
; 
The symmetry employed for this shelxl refinement is uniquely defined 
by the following loop, which should always be used as a source of 
symmetry information in preference to the above space-group names. 
They are only intended as comments. 
;
_shelx_estimated_absorpt_t_min 0.486
_shelx_estimated_absorpt_t_max 0.946

loop_
_space_group_symop_operation_xyz
'x, y, z'
'x, -y, z+1/2'

loop_
_atom_site_label
_atom_site_type_symbol
_atom_site_fract_x
_atom_site_fract_y
_atom_site_fract_z
_atom_site_U_iso_or_equiv
_atom_site_adp_type
_atom_site_occupancy
_atom_site_site_symmetry_order
_atom_site_calc_flag
_atom_site_refinement_flags_posn
_atom_site_refinement_flags_adp
P1 P 0.80505(19) 0.31721(10) -0.22404(19) 0.0324(5) Uani 1 1 d . .
Ir1 Ir 0.99626(2) 0.19391(2) 0.25093(2) 0.01555(6) Uani 1 1 d . .
S1 S 0.76806(16) 0.14140(9) 0.41717(16) 0.0258(4) Uani 1 1 d . .
S2 S 1.22041(17) -0.00208(10) 0.36854(16) 0.0226(4) Uani 1 1 d . .
N1 N 1.0067(5) 0.2584(3) 0.3861(5) 0.0163(11) Uani 1 1 d . .
N2 N 0.9847(5) 0.1230(3) 0.1234(5) 0.0152(11) Uani 1 1 d . .
N3 N 0.7889(5) 0.2945(3) 0.1004(5) 0.0233(13) Uani 1 1 d . .
N4 N 1.2022(5) 0.2680(3) 0.2354(5) 0.0211(12) Uani 1 1 d . .
C1S C 1.4536(8) 0.3686(4) 0.6122(8) 0.040(2) Uani 1 1 d . .
H1S H 1.5221 0.3502 0.6062 0.048 Uiso 1 1 calc R U
C2S C 0.0936(7) 0.2146(4) -0.1579(7) 0.0363(19) Uani 1 1 d . .
H2S H 0.0321 0.2452 -0.1568 0.044 Uiso 1 1 calc R U
C5 C 0.8674(6) 0.2585(3) 0.1459(6) 0.0194(14) Uani 1 1 d . .
C6 C 1.1230(6) 0.2422(3) 0.2365(6) 0.0172(14) Uani 1 1 d . .
C10 C 0.8664(6) 0.1790(3) 0.3779(6) 0.0185(14) Uani 1 1 d . .
C11 C 0.9321(6) 0.2416(3) 0.4303(6) 0.0178(13) Uani 1 1 d . .
C12 C 0.9266(6) 0.2841(3) 0.5153(6) 0.0234(15) Uani 1 1 d . .
H12 H 0.8748 0.2725 0.5451 0.028 Uiso 1 1 calc R U
C13 C 0.9947(7) 0.3422(4) 0.5562(6) 0.0245(16) Uani 1 1 d . .
H13 H 0.9913 0.3709 0.6149 0.029 Uiso 1 1 calc R U
C14 C 1.0694(6) 0.3590(4) 0.5111(6) 0.0256(16) Uani 1 1 d . .
H14 H 1.1173 0.3997 0.5380 0.031 Uiso 1 1 calc R U
C15 C 1.0726(6) 0.3159(3) 0.4270(6) 0.0206(14) Uani 1 1 d . .
H15 H 1.1240 0.3274 0.3967 0.025 Uiso 1 1 calc R U
C20 C 0.8773(6) 0.1444(3) 0.2898(6) 0.0167(13) Uani 1 1 d . .
C21 C 0.8003(6) 0.0850(3) 0.2489(6) 0.0174(13) Uani 1 1 d . .
C22 C 0.7803(7) 0.0355(4) 0.1590(6) 0.0249(16) Uani 1 1 d . .
H22 H 0.8208 0.0395 0.1145 0.030 Uiso 1 1 calc R U
C23 C 0.7024(7) -0.0184(4) 0.1360(7) 0.0303(17) Uani 1 1 d . .
H23 H 0.6902 -0.0516 0.0760 0.036 Uiso 1 1 calc R U
C24 C 0.6407(6) -0.0253(4) 0.1995(6) 0.0295(17) Uani 1 1 d . .
H24 H 0.5873 -0.0630 0.1822 0.035 Uiso 1 1 calc R U
C25 C 0.6570(6) 0.0222(4) 0.2867(7) 0.0286(17) Uani 1 1 d . .
H25 H 0.6159 0.0176 0.3305 0.034 Uiso 1 1 calc R U
C26 C 0.7342(6) 0.0765(4) 0.3092(6) 0.0214(14) Uani 1 1 d . .
C30 C 1.1220(6) 0.0639(3) 0.2889(6) 0.0192(14) Uani 1 1 d . .
C32 C 0.9175(6) 0.1317(3) 0.0078(6) 0.0226(15) Uani 1 1 d . .
H32 H 0.8693 0.1722 -0.0195 0.027 Uiso 1 1 calc R U
C33 C 0.9167(6) 0.0826(4) -0.0732(6) 0.0268(16) Uani 1 1 d . .
H33 H 0.8686 0.0897 -0.1549 0.032 Uiso 1 1 calc R U
C34 C 0.9864(6) 0.0237(4) -0.0334(6) 0.0266(16) Uani 1 1 d . .
H34 H 0.9868 -0.0103 -0.0875 0.032 Uiso 1 1 calc R U
C35 C 1.0547(6) 0.0149(4) 0.0841(6) 0.0231(15) Uani 1 1 d . .
H35 H 1.1031 -0.0254 0.1124 0.028 Uiso 1 1 calc R U
C36 C 1.0537(6) 0.0650(3) 0.1630(6) 0.0188(14) Uani 1 1 d . .
C40 C 1.1150(6) 0.1186(3) 0.3547(6) 0.0155(13) Uani 1 1 d . .
C41 C 1.1931(6) 0.1074(3) 0.4778(6) 0.0176(14) Uani 1 1 d . .
C42 C 1.2133(6) 0.1492(3) 0.5759(6) 0.0209(14) Uani 1 1 d . .
H42 H 1.1721 0.1922 0.5660 0.025 Uiso 1 1 calc R U
C43 C 1.2930(6) 0.1275(4) 0.6863(6) 0.0251(16) Uani 1 1 d . .
H43 H 1.3059 0.1556 0.7525 0.030 Uiso 1 1 calc R U
C44 C 1.3554(6) 0.0650(4) 0.7029(6) 0.0255(15) Uani 1 1 d . .
H44 H 1.4110 0.0517 0.7799 0.031 Uiso 1 1 calc R U
C45 C 1.3374(6) 0.0224(4) 0.6093(6) 0.0248(15) Uani 1 1 d . .
H45 H 1.3787 -0.0206 0.6208 0.030 Uiso 1 1 calc R U
C46 C 1.2570(6) 0.0439(3) 0.4973(6) 0.0193(14) Uani 1 1 d . .
C51 C 0.6850(6) 0.3325(4) 0.0568(6) 0.0254(15) Uani 1 1 d . .
C52 C 0.5844(6) 0.2928(4) 0.0302(6) 0.0297(17) Uani 1 1 d . .
C53 C 0.4833(7) 0.3324(5) -0.0063(8) 0.045(2) Uani 1 1 d . .
H53 H 0.4128 0.3091 -0.0243 0.054 Uiso 1 1 calc R U
C54 C 0.4849(8) 0.4055(5) -0.0163(8) 0.047(2) Uani 1 1 d . .
H54 H 0.4148 0.4309 -0.0422 0.057 Uiso 1 1 calc R U
C55 C 0.5831(7) 0.4420(4) 0.0095(7) 0.0351(19) Uani 1 1 d . .
H55 H 0.5806 0.4920 0.0022 0.042 Uiso 1 1 calc R U
C56 C 0.6881(7) 0.4062(4) 0.0470(7) 0.0251(18) Uani 1 1 d . .
C61 C 1.3037(6) 0.2988(3) 0.2442(6) 0.0226(14) Uani 1 1 d . .
C62 C 1.4092(6) 0.2681(4) 0.3227(7) 0.0272(16) Uani 1 1 d . .
C63 C 1.5079(7) 0.3017(4) 0.3362(7) 0.0347(18) Uani 1 1 d . .
H63 H 1.5811 0.2823 0.3875 0.042 Uiso 1 1 calc R U
C64 C 1.5010(10) 0.3637(4) 0.2754(9) 0.043(3) Uani 1 1 d . .
H64 H 1.5695 0.3873 0.2875 0.051 Uiso 1 1 calc R U
C65 C 1.3952(7) 0.3911(4) 0.1976(7) 0.0371(19) Uani 1 1 d . .
H65 H 1.3929 0.4331 0.1560 0.045 Uiso 1 1 calc R U
C66 C 1.2929(7) 0.3602(4) 0.1778(7) 0.0287(17) Uani 1 1 d . .
C501 C 0.5898(7) 0.2141(4) 0.0410(7) 0.0346(19) Uani 1 1 d . .
H501 H 0.6630 0.2023 0.1130 0.042 Uiso 1 1 calc R U
C502 C 0.5969(8) 0.1796(4) -0.0626(8) 0.043(2) Uani 1 1 d . .
H50A H 0.5267 0.1902 -0.1353 0.065 Uiso 1 1 calc R U
H50B H 0.6047 0.1283 -0.0509 0.065 Uiso 1 1 calc R U
H50C H 0.6639 0.1981 -0.0680 0.065 Uiso 1 1 calc R U
C503 C 0.4910(10) 0.1820(6) 0.0576(9) 0.056(3) Uani 1 1 d . .
H50D H 0.4836 0.2076 0.1198 0.084 Uiso 1 1 calc R U
H50E H 0.5075 0.1321 0.0794 0.084 Uiso 1 1 calc R U
H50F H 0.4189 0.1859 -0.0160 0.084 Uiso 1 1 calc R U
C504 C 0.8013(7) 0.4435(4) 0.0797(7) 0.0326(18) Uani 1 1 d . .
H504 H 0.8513 0.4104 0.0632 0.039 Uiso 1 1 calc R U
C505 C 0.7856(8) 0.5105(4) 0.0076(8) 0.045(2) Uani 1 1 d . .
H50G H 0.7425 0.4992 -0.0762 0.067 Uiso 1 1 calc R U
H50H H 0.8613 0.5296 0.0249 0.067 Uiso 1 1 calc R U
H50I H 0.7430 0.5457 0.0278 0.067 Uiso 1 1 calc R U
C506 C 0.8627(8) 0.4598(5) 0.2119(7) 0.051(2) Uani 1 1 d . .
H50J H 0.8124 0.4889 0.2317 0.076 Uiso 1 1 calc R U
H50K H 0.9343 0.4856 0.2320 0.076 Uiso 1 1 calc R U
H50L H 0.8805 0.4155 0.2563 0.076 Uiso 1 1 calc R U
C601 C 1.4116(6) 0.1995(4) 0.3854(6) 0.0280(16) Uani 1 1 d . .
H601 H 1.3454 0.2004 0.4037 0.034 Uiso 1 1 calc R U
C602 C 1.3946(9) 0.1367(4) 0.3053(8) 0.042(2) Uani 1 1 d . .
H60A H 1.3222 0.1424 0.2325 0.063 Uiso 1 1 calc R U
H60B H 1.3916 0.0931 0.3448 0.063 Uiso 1 1 calc R U
H60C H 1.4589 0.1342 0.2868 0.063 Uiso 1 1 calc R U
C603 C 1.5215(9) 0.1895(5) 0.5005(8) 0.040(2) Uani 1 1 d . .
H60D H 1.5861 0.1806 0.4841 0.060 Uiso 1 1 calc R U
H60E H 1.5122 0.1492 0.5432 0.060 Uiso 1 1 calc R U
H60F H 1.5368 0.2323 0.5485 0.060 Uiso 1 1 calc R U
C604 C 1.1758(7) 0.3905(4) 0.0986(7) 0.0358(19) Uani 1 1 d . .
H604 H 1.1199 0.3503 0.0685 0.043 Uiso 1 1 calc R U
C605 C 1.1704(9) 0.4301(4) -0.0079(8) 0.050(2) Uani 1 1 d . .
H60G H 1.2078 0.4763 0.0172 0.074 Uiso 1 1 calc R U
H60H H 1.0897 0.4368 -0.0665 0.074 Uiso 1 1 calc R U
H60I H 1.2102 0.4026 -0.0424 0.074 Uiso 1 1 calc R U
C606 C 1.1363(9) 0.4403(5) 0.1660(9) 0.060(3) Uani 1 1 d . .
H60J H 1.1367 0.4151 0.2327 0.090 Uiso 1 1 calc R U
H60K H 1.0581 0.4570 0.1138 0.090 Uiso 1 1 calc R U
H60L H 1.1887 0.4809 0.1950 0.090 Uiso 1 1 calc R U
Cl1S Cl 1.3829(2) 0.29639(14) 0.6352(3) 0.0634(7) Uani 1 1 d . .
Cl2S Cl 1.3621(3) 0.41082(14) 0.4789(2) 0.0506(7) Uani 1 1 d . .
Cl3S Cl 1.5015(4) 0.42861(14) 0.7258(2) 0.0841(12) Uani 1 1 d . .
Cl4S Cl 0.17332(18) 0.17618(12) -0.01735(17) 0.0445(5) Uani 1 1 d . .
Cl5S Cl 0.02781(17) 0.14939(10) -0.26638(16) 0.0337(4) Uani 1 1 d . .
Cl6S Cl 0.1844(2) 0.26787(12) -0.1911(2) 0.0443(6) Uani 1 1 d . .
F1 F 0.7044(5) 0.2895(3) -0.1996(6) 0.0684(18) Uani 1 1 d . .
F2 F 0.8108(6) 0.2427(3) -0.2757(7) 0.072(2) Uani 1 1 d . .
F3 F 0.8996(5) 0.2897(3) -0.0962(5) 0.0617(16) Uani 1 1 d . .
F4 F 0.7134(5) 0.3443(3) -0.3494(5) 0.0624(15) Uani 1 1 d . .
F5 F 0.9075(4) 0.3428(3) -0.2486(4) 0.0465(12) Uani 1 1 d . .
F6 F 0.8039(6) 0.3909(3) -0.1688(5) 0.0619(16) Uani 1 1 d . .

loop_
_atom_site_aniso_label
_atom_site_aniso_U_11
_atom_site_aniso_U_22
_atom_site_aniso_U_33
_atom_site_aniso_U_23
_atom_site_aniso_U_13
_atom_site_aniso_U_12
P1 0.0324(11) 0.0295(11) 0.0475(13) 0.0087(9) 0.0288(10) 0.0076(9)
Ir1 0.01346(9) 0.01594(9) 0.01998(10) -0.00034(17) 0.01010(8) -0.00085(18)
S1 0.0250(9) 0.0288(9) 0.0337(10) -0.0045(8) 0.0223(8) -0.0048(8)
S2 0.0243(10) 0.0193(9) 0.0275(10) 0.0008(8) 0.0148(8) 0.0044(8)
N1 0.014(3) 0.014(3) 0.021(3) 0.003(2) 0.008(2) 0.001(2)
N2 0.012(3) 0.015(3) 0.019(3) -0.003(2) 0.007(2) 0.002(2)
N3 0.020(3) 0.026(3) 0.025(3) -0.003(3) 0.012(3) -0.004(3)
N4 0.023(3) 0.020(3) 0.021(3) 0.001(2) 0.011(3) 0.001(3)
C1S 0.029(4) 0.036(4) 0.057(6) -0.007(4) 0.021(4) -0.003(4)
C2S 0.021(4) 0.039(4) 0.046(5) -0.005(4) 0.013(4) 0.005(3)
C5 0.021(4) 0.020(3) 0.021(4) -0.003(3) 0.012(3) -0.007(3)
C6 0.019(4) 0.015(3) 0.020(4) 0.002(3) 0.010(3) 0.003(3)
C10 0.016(3) 0.023(4) 0.024(3) 0.002(3) 0.016(3) -0.001(3)
C11 0.015(3) 0.022(3) 0.017(3) 0.002(3) 0.008(3) 0.004(3)
C12 0.020(4) 0.026(3) 0.025(4) 0.002(3) 0.011(3) 0.004(3)
C13 0.029(4) 0.022(3) 0.021(4) 0.000(3) 0.010(3) 0.004(3)
C14 0.024(4) 0.017(3) 0.027(4) -0.005(3) 0.005(3) -0.003(3)
C15 0.019(3) 0.017(3) 0.026(4) 0.000(3) 0.011(3) 0.000(3)
C20 0.015(3) 0.017(3) 0.022(3) 0.000(3) 0.012(3) -0.004(3)
C21 0.013(3) 0.020(3) 0.021(3) 0.002(3) 0.009(3) 0.001(3)
C22 0.026(4) 0.024(4) 0.028(4) -0.004(3) 0.016(3) -0.002(3)
C23 0.030(4) 0.033(4) 0.031(4) -0.011(3) 0.017(4) -0.006(4)
C24 0.020(4) 0.032(4) 0.036(4) -0.006(3) 0.012(3) -0.010(3)
C25 0.023(4) 0.031(4) 0.040(5) 0.003(3) 0.021(4) -0.009(3)
C26 0.014(3) 0.024(3) 0.027(4) -0.003(3) 0.010(3) -0.001(3)
C30 0.020(3) 0.015(3) 0.028(4) 0.004(3) 0.016(3) 0.003(3)
C32 0.022(4) 0.021(3) 0.028(4) 0.001(3) 0.015(3) 0.000(3)
C33 0.024(4) 0.040(4) 0.017(3) -0.007(3) 0.010(3) -0.001(4)
C34 0.023(4) 0.035(4) 0.029(4) -0.012(3) 0.018(4) -0.005(3)
C35 0.022(4) 0.027(4) 0.025(4) -0.005(3) 0.015(3) -0.002(3)
C36 0.017(3) 0.019(3) 0.025(4) 0.002(3) 0.013(3) 0.004(3)
C40 0.014(3) 0.014(3) 0.024(4) 0.001(3) 0.014(3) -0.002(3)
C41 0.017(3) 0.018(3) 0.022(4) 0.000(3) 0.013(3) -0.003(3)
C42 0.020(4) 0.019(3) 0.026(4) -0.002(3) 0.013(3) -0.004(3)
C43 0.021(4) 0.035(4) 0.020(4) -0.004(3) 0.009(3) -0.006(3)
C44 0.014(3) 0.035(4) 0.022(4) 0.006(3) 0.004(3) 0.000(3)
C45 0.022(4) 0.030(4) 0.022(4) 0.004(3) 0.010(3) 0.005(3)
C46 0.019(3) 0.016(3) 0.024(4) 0.000(3) 0.011(3) -0.001(3)
C51 0.018(4) 0.035(4) 0.025(4) 0.002(3) 0.010(3) 0.005(3)
C52 0.020(4) 0.039(5) 0.028(4) 0.008(3) 0.010(3) 0.003(3)
C53 0.024(5) 0.062(6) 0.051(6) 0.014(5) 0.017(4) 0.000(4)
C54 0.032(5) 0.059(6) 0.053(6) 0.015(5) 0.021(4) 0.017(5)
C55 0.029(5) 0.032(4) 0.045(5) 0.011(4) 0.018(4) 0.019(4)
C56 0.025(4) 0.025(4) 0.025(4) 0.002(3) 0.011(4) 0.007(4)
C61 0.018(3) 0.019(3) 0.034(4) -0.004(3) 0.015(3) -0.002(3)
C62 0.022(4) 0.027(4) 0.040(5) -0.007(3) 0.021(4) -0.002(3)
C63 0.020(4) 0.028(4) 0.052(5) 0.002(4) 0.014(4) -0.002(4)
C64 0.022(4) 0.039(4) 0.067(8) 0.004(5) 0.020(5) -0.012(5)
C65 0.031(5) 0.030(4) 0.050(5) 0.008(4) 0.019(4) -0.010(4)
C66 0.027(4) 0.028(4) 0.036(4) -0.002(3) 0.018(4) -0.006(3)
C501 0.022(4) 0.037(4) 0.042(5) 0.014(4) 0.012(4) 0.001(3)
C502 0.030(5) 0.040(5) 0.053(6) 0.006(4) 0.014(4) -0.008(4)
C503 0.035(6) 0.077(7) 0.053(7) 0.026(6) 0.018(6) -0.001(5)
C504 0.025(4) 0.026(4) 0.042(5) -0.011(3) 0.012(4) 0.000(3)
C505 0.042(5) 0.031(4) 0.056(6) -0.003(4) 0.019(5) -0.008(4)
C506 0.049(6) 0.049(5) 0.040(5) -0.012(4) 0.009(4) 0.005(5)
C601 0.025(4) 0.026(4) 0.038(4) 0.006(3) 0.019(4) 0.005(3)
C602 0.052(6) 0.026(4) 0.056(6) 0.009(4) 0.031(5) 0.000(4)
C603 0.039(5) 0.032(5) 0.044(6) 0.008(4) 0.016(5) 0.011(4)
C604 0.030(4) 0.035(4) 0.044(5) 0.013(4) 0.019(4) 0.000(4)
C605 0.056(6) 0.037(5) 0.059(6) 0.016(4) 0.031(5) 0.011(5)
C606 0.052(6) 0.079(7) 0.062(7) 0.034(6) 0.039(5) 0.039(6)
Cl1S 0.0420(14) 0.0663(16) 0.0869(19) 0.0249(15) 0.0344(14) 0.0023(13)
Cl2S 0.0557(18) 0.0493(15) 0.0419(14) -0.0043(11) 0.0187(14) -0.0075(14)
Cl3S 0.090(2) 0.0711(16) 0.049(2) -0.0213(13) -0.0026(18) 0.029(2)
Cl4S 0.0296(11) 0.0721(15) 0.0282(10) -0.0058(10) 0.0105(9) -0.0045(11)
Cl5S 0.0303(11) 0.0368(10) 0.0288(10) -0.0021(8) 0.0093(8) 0.0029(8)
Cl6S 0.0357(13) 0.0401(13) 0.0473(14) 0.0009(11) 0.0111(11) -0.0005(11)
F1 0.058(4) 0.063(4) 0.113(5) 0.035(3) 0.064(4) 0.010(3)
F2 0.059(4) 0.043(3) 0.126(6) -0.027(4) 0.052(4) -0.006(3)
F3 0.062(4) 0.074(4) 0.053(3) 0.027(3) 0.030(3) 0.019(3)
F4 0.034(3) 0.096(4) 0.052(3) 0.020(3) 0.015(3) 0.011(3)
F5 0.038(3) 0.060(3) 0.053(3) 0.007(3) 0.031(3) -0.003(3)
F6 0.084(5) 0.044(3) 0.080(4) -0.003(3) 0.057(4) 0.014(3)

loop_
_atom_type_symbol
_atom_type_description
_atom_type_scat_dispersion_real
_atom_type_scat_dispersion_imag
_atom_type_scat_source
C C 0.0033 0.0016 'International Tables Vol C Tables 4.2.6.8 and 6.1.1.4'
N N 0.0061 0.0033 'International Tables Vol C Tables 4.2.6.8 and 6.1.1.4'
F F 0.0171 0.0103 'International Tables Vol C Tables 4.2.6.8 and 6.1.1.4'
P P 0.1023 0.0942 'International Tables Vol C Tables 4.2.6.8 and 6.1.1.4'
S S 0.1246 0.1234 'International Tables Vol C Tables 4.2.6.8 and 6.1.1.4'
Ir Ir -1.4442 7.9887 'International Tables Vol C Tables 4.2.6.8 and 6.1.1.4'
Cl Cl 0.1484 0.1585 'International Tables Vol C Tables 4.2.6.8 and 6.1.1.4'
H H 0.0000 0.0000 'International Tables Vol C Tables 4.2.6.8 and 6.1.1.4'

loop_
_geom_angle_atom_site_label_1
_geom_angle_atom_site_label_2
_geom_angle_atom_site_label_3
_geom_angle
F6 P1 F2 177.9(4)
F6 P1 F4 90.6(3)
F2 P1 F4 91.3(4)
F6 P1 F1 91.0(3)
F2 P1 F1 89.9(3)
F4 P1 F1 90.2(3)
F6 P1 F5 90.5(3)
F2 P1 F5 88.6(3)
F4 P1 F5 90.5(3)
F1 P1 F5 178.4(3)
F6 P1 F3 89.4(3)
F2 P1 F3 88.7(4)
F4 P1 F3 179.5(3)
F1 P1 F3 90.4(3)
F5 P1 F3 89.0(3)
C6 Ir1 C5 97.8(3)
C6 Ir1 N2 88.7(2)
C5 Ir1 N2 97.7(2)
C6 Ir1 C40 88.0(2)
C5 Ir1 C40 173.5(3)
N2 Ir1 C40 79.7(2)
C6 Ir1 C20 172.4(3)
C5 Ir1 C20 86.8(3)
N2 Ir1 C20 96.6(2)
C40 Ir1 C20 87.6(2)
C6 Ir1 N1 94.5(2)
C5 Ir1 N1 85.0(2)
N2 Ir1 N1 175.6(2)
C40 Ir1 N1 97.3(2)
C20 Ir1 N1 79.9(2)
C10 S1 C26 90.2(3)
C46 S2 C30 90.1(3)
C15 N1 C11 118.6(5)
C15 N1 Ir1 125.9(4)
C11 N1 Ir1 115.4(4)
C32 N2 C36 119.5(5)
C32 N2 Ir1 124.7(4)
C36 N2 Ir1 115.8(4)
C5 N3 C51 169.8(7)
C6 N4 C61 175.3(7)
Cl3S C1S Cl1S 112.4(5)
Cl3S C1S Cl2S 109.9(4)
Cl1S C1S Cl2S 110.1(5)
Cl6S C2S Cl5S 110.3(5)
Cl6S C2S Cl4S 109.9(4)
Cl5S C2S Cl4S 111.1(4)
N3 C5 Ir1 168.7(6)
N4 C6 Ir1 175.1(6)
C20 C10 C11 120.7(5)
C20 C10 S1 115.0(5)
C11 C10 S1 124.4(5)
N1 C11 C12 120.0(6)
N1 C11 C10 112.5(5)
C12 C11 C10 127.5(6)
C13 C12 C11 120.5(6)
C12 C13 C14 119.2(6)
C15 C14 C13 118.8(6)
N1 C15 C14 122.8(6)
C10 C20 C21 110.3(5)
C10 C20 Ir1 111.4(4)
C21 C20 Ir1 138.2(5)
C22 C21 C26 116.5(6)
C22 C21 C20 130.3(6)
C26 C21 C20 113.2(6)
C23 C22 C21 120.1(6)
C22 C23 C24 121.2(6)
C25 C24 C23 120.3(7)
C26 C25 C24 118.6(6)
C25 C26 C21 123.2(6)
C25 C26 S1 125.4(5)
C21 C26 S1 111.3(5)
C40 C30 C36 120.0(6)
C40 C30 S2 115.0(5)
C36 C30 S2 125.0(5)
N2 C32 C33 121.5(6)
C34 C33 C32 119.3(7)
C35 C34 C33 119.2(7)
C34 C35 C36 120.2(7)
N2 C36 C35 120.4(6)
N2 C36 C30 112.9(5)
C35 C36 C30 126.7(6)
C30 C40 C41 110.5(6)
C30 C40 Ir1 111.6(5)
C41 C40 Ir1 137.9(5)
C42 C41 C46 118.0(6)
C42 C41 C40 129.9(6)
C46 C41 C40 112.1(5)
C43 C42 C41 119.5(6)
C42 C43 C44 121.2(6)
C45 C44 C43 120.9(6)
C44 C45 C46 118.2(6)
C45 C46 C41 122.1(6)
C45 C46 S2 125.6(5)
C41 C46 S2 112.3(5)
C56 C51 N3 118.8(7)
C56 C51 C52 124.7(7)
N3 C51 C52 116.5(6)
C53 C52 C51 115.3(7)
C53 C52 C501 124.1(7)
C51 C52 C501 120.6(7)
C54 C53 C52 120.7(8)
C55 C54 C53 122.5(9)
C54 C55 C56 120.3(8)
C51 C56 C55 116.5(8)
C51 C56 C504 120.3(7)
C55 C56 C504 123.2(7)
C62 C61 N4 117.7(6)
C62 C61 C66 124.3(7)
N4 C61 C66 117.9(6)
C63 C62 C61 117.0(7)
C63 C62 C601 122.8(7)
C61 C62 C601 120.2(6)
C62 C63 C64 120.5(8)
C65 C64 C63 120.4(9)
C66 C65 C64 122.6(7)
C65 C66 C61 115.2(7)
C65 C66 C604 124.3(7)
C61 C66 C604 120.4(6)
C52 C501 C502 111.4(6)
C52 C501 C503 113.6(7)
C502 C501 C503 110.8(7)
C56 C504 C505 112.4(7)
C56 C504 C506 109.8(7)
C505 C504 C506 111.1(7)
C602 C601 C62 110.2(6)
C602 C601 C603 109.6(7)
C62 C601 C603 113.4(7)
C66 C604 C606 111.1(7)
C66 C604 C605 113.5(7)
C606 C604 C605 108.7(7)

loop_
_geom_bond_atom_site_label_1
_geom_bond_atom_site_label_2
_geom_bond_distance
P1 F6 1.568(5)
P1 F2 1.575(6)
P1 F4 1.582(5)
P1 F1 1.584(5)
P1 F5 1.595(5)
P1 F3 1.616(6)
Ir1 C6 1.982(7)
Ir1 C5 2.011(7)
Ir1 N2 2.070(5)
Ir1 C40 2.073(6)
Ir1 C20 2.074(6)
Ir1 N1 2.077(5)
S1 C10 1.744(6)
S1 C26 1.749(7)
S2 C46 1.731(7)
S2 C30 1.743(7)
N1 C15 1.335(8)
N1 C11 1.381(8)
N2 C32 1.339(8)
N2 C36 1.361(8)
N3 C5 1.143(8)
N3 C51 1.406(9)
N4 C6 1.155(8)
N4 C61 1.409(9)
C1S Cl3S 1.723(8)
C1S Cl1S 1.752(8)
C1S Cl2S 1.761(9)
C2S Cl6S 1.758(9)
C2S Cl5S 1.758(8)
C2S Cl4S 1.770(8)
C10 C20 1.374(8)
C10 C11 1.434(9)
C11 C12 1.387(9)
C12 C13 1.356(9)
C13 C14 1.391(10)
C14 C15 1.373(9)
C20 C21 1.436(9)
C21 C22 1.416(9)
C21 C26 1.418(9)
C22 C23 1.374(10)
C23 C24 1.400(10)
C24 C25 1.375(10)
C25 C26 1.375(9)
C30 C40 1.368(8)
C30 C36 1.440(9)
C32 C33 1.392(9)
C33 C34 1.380(10)
C34 C35 1.362(10)
C35 C36 1.394(9)
C40 C41 1.446(9)
C41 C42 1.408(9)
C41 C46 1.417(9)
C42 C43 1.377(10)
C43 C44 1.396(10)
C44 C45 1.375(9)
C45 C46 1.392(9)
C51 C56 1.401(10)
C51 C52 1.416(10)
C52 C53 1.401(11)
C52 C501 1.493(10)
C53 C54 1.389(12)
C54 C55 1.359(12)
C55 C56 1.403(10)
C56 C504 1.518(11)
C61 C62 1.402(10)
C61 C66 1.409(9)
C62 C63 1.379(10)
C62 C601 1.521(10)
C63 C64 1.389(11)
C64 C65 1.379(14)
C65 C66 1.375(10)
C66 C604 1.505(11)
C501 C502 1.527(12)
C501 C503 1.534(12)
C504 C505 1.526(11)
C504 C506 1.536(11)
C601 C602 1.520(10)
C601 C603 1.522(12)
C604 C606 1.529(12)
C604 C605 1.535(11)
